data_8107268
loop_
_publ_author_name
'Xia, Yu-Pei'
'Han, Lu-Lu'

_publ_section_title
;
 Crystal structure of dimethylammonium poly[\m4-1,1&#x2032;-(1,4-
 phenylenebis(methylene))bis(1H-pyrazole-3,5-dicarboxylato-\k6
 N,O:O&#x2032;:N&#x2032;,O&#x2033;:O&#x2034;) manganese(II)], C22H26MnN6O8
;
_journal_issue 5
_journal_name_full 'Zeitschrift f\"ur Kristallographie - New Crystal Structures'
_journal_page_first 975
_journal_page_last 976
_journal_paper_doi 10.1515/ncrs-2022-0340
_journal_volume 237
_journal_year 2022
_chemical_formula_moiety 'C18 H10 Mn N4 O8, 2(C2 H8 N)'
_chemical_formula_sum 'C22 H26 Mn N6 O8'
_chemical_formula_weight 557.43
_chemical_name_systematic
;
catena-[bis(dimethylammonium) 
(\m-1,1'-(1,4-phenylenebis(methylene))
bis(1H-pyrazole-3,5-dicarboxylato))-di-manganese(II)]
;
_space_group_crystal_system monoclinic
_space_group_IT_number 14
_space_group_name_Hall '-P 2yn'
_space_group_name_H-M_alt 'P 1 21/n 1'
_atom_sites_solution_hydrogens geom
_atom_sites_solution_primary dual
_cell_angle_alpha 90
_cell_angle_beta 115.883(2)
_cell_angle_gamma 90
_cell_formula_units_Z 2
_cell_length_a 11.1483(9)
_cell_length_b 10.5789(8)
_cell_length_c 11.8538(10)
_cell_measurement_reflns_used 1703
_cell_measurement_temperature 298(2)
_cell_measurement_theta_max 23.526
_cell_measurement_theta_min 2.799
_cell_volume 1257.76(18)
_computing_cell_refinement 'SAINT v6.02A (Bruker, 2001) [1]'
_computing_data_collection 'Bruker SMART'
_computing_data_reduction 'SAINT v6.02A (Bruker, 2001) [1]'
_computing_molecular_graphics 'Olex2 1.5 (Dolomanov et al., 2009) [2]'
_computing_publication_material 'Olex2 1.5 (Dolomanov et al., 2009) [2]'
_computing_structure_refinement 'SHELXL 2018/3 (Sheldrick, 2015) [3]'
_computing_structure_solution 'SHELXT  (Sheldrick, 2015) [4]'
_diffrn_ambient_temperature 298.15
_diffrn_measured_fraction_theta_full 0.998
_diffrn_measured_fraction_theta_max 0.991
_diffrn_measurement_device_type 'Bruker D8 Advance CCD'
_diffrn_measurement_method 'phi and omega scans'
_diffrn_radiation_monochromator graphite
_diffrn_radiation_type MoK\a
_diffrn_radiation_wavelength 0.71073
_diffrn_reflns_av_R_equivalents 0.0930
_diffrn_reflns_av_unetI/netI 0.0931
_diffrn_reflns_Laue_measured_fraction_full 0.998
_diffrn_reflns_Laue_measured_fraction_max 0.991
_diffrn_reflns_limit_h_max 14
_diffrn_reflns_limit_h_min -14
_diffrn_reflns_limit_k_max 14
_diffrn_reflns_limit_k_min -14
_diffrn_reflns_limit_l_max 13
_diffrn_reflns_limit_l_min -15
_diffrn_reflns_number 7928
_diffrn_reflns_point_group_measured_fraction_full 0.998
_diffrn_reflns_point_group_measured_fraction_max 0.991
_diffrn_reflns_theta_full 25.242
_diffrn_reflns_theta_max 28.309
_diffrn_reflns_theta_min 2.712
_exptl_absorpt_coefficient_mu 0.583
_exptl_absorpt_correction_T_max 0.9281
_exptl_absorpt_correction_T_min 0.8002
_exptl_absorpt_correction_type multi-scan
_exptl_absorpt_process_details sadabs
_exptl_crystal_colour 'clear light pink'
_exptl_crystal_colour_lustre clear
_exptl_crystal_colour_modifier light
_exptl_crystal_colour_primary pink
_exptl_crystal_density_diffrn 1.472
_exptl_crystal_density_method 'not measured'
_exptl_crystal_description block
_exptl_crystal_F_000 578
_exptl_crystal_size_max 0.4
_exptl_crystal_size_mid 0.34
_exptl_crystal_size_min 0.13
_refine_diff_density_max 1.036
_refine_diff_density_min -0.391
_refine_diff_density_rms 0.086
_refine_ls_extinction_coef .
_refine_ls_extinction_method none
_refine_ls_goodness_of_fit_ref 0.929
_refine_ls_hydrogen_treatment constr
_refine_ls_matrix_type full
_refine_ls_number_parameters 171
_refine_ls_number_reflns 3102
_refine_ls_number_restraints 0
_refine_ls_restrained_S_all 0.929
_refine_ls_R_factor_all 0.0895
_refine_ls_R_factor_gt 0.0585
_refine_ls_shift/su_max 0.000
_refine_ls_shift/su_mean 0.000
_refine_ls_structure_factor_coef Fsqd
_refine_ls_weighting_details 'w=1/[\s^2^(Fo^2^)+(0.0849P)^2^] where P=(Fo^2^+2Fc^2^)/3'
_refine_ls_weighting_scheme calc
_refine_ls_wR_factor_gt 0.1485
_refine_ls_wR_factor_ref 0.1614
_reflns_Friedel_coverage 0.000
_reflns_Friedel_fraction_full .
_reflns_Friedel_fraction_max .
_reflns_number_gt 1997
_reflns_number_total 3102
_reflns_threshold_expression 'I > 2\s(I)'
_cod_data_source_file suppl_j_ncrs-2022-0340_suppl.cif
_cod_data_source_block 140630b
_cod_database_code 8107268
_shelx_space_group_comment
;
The symmetry employed for this shelxl refinement is uniquely defined
by the following loop, which should always be used as a source of
symmetry information in preference to the above space-group names.
They are only intended as comments.
;
_shelx_estimated_absorpt_t_max 0.928
_shelx_estimated_absorpt_t_min 0.800
_olex2_refinement_description
;
1. Fixed Uiso
 At 1.2 times of:
  All C(H) groups, All C(H,H) groups, All N(H,H) groups
 At 1.5 times of:
  All C(H,H,H) groups
2.a Secondary CH2 refined with riding coordinates:
 C6(H6A,H6B), N3(H3A,H3B)
2.b Aromatic/amide H refined with riding coordinates:
 C3(H3), C8(H8), C9(H9)
2.c Idealised Me refined as rotating group:
 C10(H10A,H10B,H10C), C11(H11A,H11B,H11C)
;
_olex2_submission_special_instructions 'No special instructions were received'

loop_
_space_group_symop_operation_xyz
'x, y, z'
'-x+1/2, y+1/2, -z+1/2'
'-x, -y, -z'
'x-1/2, -y-1/2, z-1/2'

loop_
_atom_site_label
_atom_site_type_symbol
_atom_site_fract_x
_atom_site_fract_y
_atom_site_fract_z
_atom_site_U_iso_or_equiv
_atom_site_adp_type
_atom_site_occupancy
_atom_site_site_symmetry_order
_atom_site_calc_flag
_atom_site_refinement_flags_posn
_atom_site_refinement_flags_adp
_atom_site_refinement_flags_occupancy
_atom_site_disorder_assembly
_atom_site_disorder_group
Mn1 Mn 0.500000 0.000000 0.000000 0.0276(2) Uani 1 2 d S . P . .
O1 O 0.5874(2) 0.0943(2) 0.1794(2) 0.0411(5) Uani 1 1 d . . . . .
O2 O 0.4356(2) 0.1442(3) 0.2452(3) 0.0709(9) Uani 1 1 d . . . . .
O3 O 0.6645(2) 0.5762(2) 0.5616(3) 0.0556(7) Uani 1 1 d . . . . .
O4 O 0.85889(18) 0.59569(17) 0.55235(19) 0.0333(5) Uani 1 1 d . . . . .
N1 N 0.7660(2) 0.2728(2) 0.3522(2) 0.0269(5) Uani 1 1 d . . . . .
N2 N 0.8190(2) 0.3745(2) 0.4260(2) 0.0274(5) Uani 1 1 d . . . . .
C1 C 0.5453(3) 0.1561(3) 0.2437(3) 0.0387(7) Uani 1 1 d . . . . .
C2 C 0.6355(3) 0.2566(3) 0.3279(3) 0.0301(6) Uani 1 1 d . . . . .
C3 C 0.6043(3) 0.3534(3) 0.3890(3) 0.0338(7) Uani 1 1 d . . . . .
H3 H 0.522806 0.367925 0.390611 0.041 Uiso 1 1 calc R U . . .
C4 C 0.7203(3) 0.4247(2) 0.4476(3) 0.0282(6) Uani 1 1 d . . . . .
C5 C 0.7496(3) 0.5418(3) 0.5266(3) 0.0325(6) Uani 1 1 d . . . . .
C6 C 0.8573(3) 0.1975(3) 0.3186(3) 0.0312(6) Uani 1 1 d . . . . .
H6A H 0.922395 0.253603 0.311274 0.037 Uiso 1 1 calc R U . . .
H6B H 0.806567 0.158775 0.237234 0.037 Uiso 1 1 calc R U . . .
C7 C 0.9303(3) 0.0947(3) 0.4130(3) 0.0304(6) Uani 1 1 d . . . . .
C8 C 0.8738(3) -0.0227(3) 0.4079(3) 0.0388(7) Uani 1 1 d . . . . .
H8 H 0.788632 -0.039207 0.345667 0.047 Uiso 1 1 calc R U . . .
C9 C 1.0579(3) 0.1164(3) 0.5058(3) 0.0409(8) Uani 1 1 d . . . . .
H9 H 1.098132 0.194462 0.510399 0.049 Uiso 1 1 calc R U . . .
N3 N 0.7753(4) 0.6969(4) 0.7848(4) 0.0873(13) Uani 1 1 d . . . . .
H3A H 0.744893 0.664582 0.707957 0.105 Uiso 1 1 calc R U . . .
H3B H 0.715677 0.753327 0.783941 0.105 Uiso 1 1 calc R U . . .
C10 C 0.7813(9) 0.5947(7) 0.8708(6) 0.146(3) Uani 1 1 d . . . . .
H10A H 0.694754 0.556848 0.842913 0.220 Uiso 1 1 calc R U . . .
H10B H 0.808951 0.628414 0.953628 0.220 Uiso 1 1 calc R U . . .
H10C H 0.844104 0.531905 0.872210 0.220 Uiso 1 1 calc R U . . .
C11 C 0.9000(5) 0.7638(8) 0.8119(6) 0.151(3) Uani 1 1 d . . . . .
H11A H 0.889625 0.813400 0.740415 0.226 Uiso 1 1 calc R U . . .
H11B H 0.970467 0.703550 0.830176 0.226 Uiso 1 1 calc R U . . .
H11C H 0.921644 0.818278 0.882933 0.226 Uiso 1 1 calc R U . . .

loop_
_atom_site_aniso_label
_atom_site_aniso_U_11
_atom_site_aniso_U_22
_atom_site_aniso_U_33
_atom_site_aniso_U_23
_atom_site_aniso_U_13
_atom_site_aniso_U_12
Mn1 0.0262(3) 0.0231(3) 0.0305(4) -0.0039(3) 0.0096(3) 0.0005(2)
O1 0.0363(11) 0.0416(12) 0.0408(13) -0.0172(10) 0.0124(10) -0.0026(9)
O2 0.0461(15) 0.080(2) 0.096(2) -0.0538(17) 0.0396(16) -0.0285(13)
O3 0.0435(13) 0.0581(16) 0.0725(18) -0.0346(13) 0.0320(13) -0.0092(11)
O4 0.0331(11) 0.0225(10) 0.0434(12) -0.0060(9) 0.0157(9) -0.0032(8)
N1 0.0310(12) 0.0211(11) 0.0277(12) -0.0020(9) 0.0121(10) 0.0013(9)
N2 0.0295(12) 0.0220(12) 0.0292(12) -0.0033(9) 0.0113(10) -0.0023(9)
C1 0.0325(16) 0.0358(17) 0.0423(18) -0.0128(14) 0.0113(14) -0.0054(13)
C2 0.0269(14) 0.0324(15) 0.0306(15) -0.0039(12) 0.0121(12) -0.0020(11)
C3 0.0289(14) 0.0367(16) 0.0365(17) -0.0069(13) 0.0149(13) 0.0006(12)
C4 0.0285(14) 0.0249(14) 0.0312(15) -0.0039(11) 0.0130(12) -0.0019(11)
C5 0.0344(16) 0.0293(14) 0.0330(16) -0.0029(12) 0.0140(13) 0.0017(12)
C6 0.0350(15) 0.0277(15) 0.0332(15) -0.0020(12) 0.0170(13) 0.0032(12)
C7 0.0303(14) 0.0252(14) 0.0362(16) -0.0033(12) 0.0149(13) 0.0024(11)
C8 0.0300(16) 0.0313(17) 0.0419(18) -0.0027(13) 0.0033(13) -0.0022(12)
C9 0.0374(17) 0.0224(15) 0.052(2) -0.0006(14) 0.0097(15) -0.0031(12)
N3 0.074(2) 0.111(3) 0.082(3) -0.052(3) 0.040(2) -0.016(2)
C10 0.232(9) 0.119(6) 0.077(4) -0.007(4) 0.058(5) -0.017(6)
C11 0.074(4) 0.288(10) 0.100(4) -0.102(6) 0.047(3) -0.061(5)

loop_
_atom_type_symbol
_atom_type_description
_atom_type_scat_dispersion_real
_atom_type_scat_dispersion_imag
_atom_type_scat_source
C C 0.0033 0.0016 'International Tables Vol C Tables 4.2.6.8 and 6.1.1.4'
H H 0.0000 0.0000 'International Tables Vol C Tables 4.2.6.8 and 6.1.1.4'
Mn Mn 0.3368 0.7283 'International Tables Vol C Tables 4.2.6.8 and 6.1.1.4'
N N 0.0061 0.0033 'International Tables Vol C Tables 4.2.6.8 and 6.1.1.4'
O O 0.0106 0.0060 'International Tables Vol C Tables 4.2.6.8 and 6.1.1.4'

loop_
_geom_angle_atom_site_label_1
_geom_angle_atom_site_label_2
_geom_angle_atom_site_label_3
_geom_angle
_geom_angle_site_symmetry_1
_geom_angle_site_symmetry_3
O1 Mn1 O1 180.00(8) . 3_655
O1 Mn1 O4 89.67(8) . 2_645
O1 Mn1 O4 90.33(8) . 4_565
O1 Mn1 O4 90.33(8) 3_655 2_645
O1 Mn1 O4 89.67(8) 3_655 4_565
O1 Mn1 N2 86.92(8) 3_655 4_565
O1 Mn1 N2 93.08(8) 3_655 2_645
O1 Mn1 N2 86.92(8) . 2_645
O1 Mn1 N2 93.08(8) . 4_565
O4 Mn1 O4 180.00(10) 4_565 2_645
O4 Mn1 N2 75.43(7) 4_565 4_565
O4 Mn1 N2 104.57(7) 4_565 2_645
O4 Mn1 N2 75.43(7) 2_645 2_645
O4 Mn1 N2 104.57(7) 2_645 4_565
N2 Mn1 N2 180.00(12) 4_565 2_645
C1 O1 Mn1 136.00(18) . .
C5 O4 Mn1 117.66(18) . 2_655
N2 N1 C2 111.2(2) . .
N2 N1 C6 116.5(2) . .
C2 N1 C6 132.2(2) . .
N1 N2 Mn1 141.96(17) . 2_655
C4 N2 Mn1 111.28(17) . 2_655
C4 N2 N1 106.0(2) . .
O1 C1 C2 117.2(2) . .
O2 C1 O1 126.6(3) . .
O2 C1 C2 116.2(3) . .
N1 C2 C1 124.8(2) . .
N1 C2 C3 106.6(2) . .
C3 C2 C1 128.5(2) . .
C2 C3 H3 127.1 . .
C2 C3 C4 105.7(2) . .
C4 C3 H3 127.1 . .
N2 C4 C3 110.6(2) . .
N2 C4 C5 118.1(2) . .
C3 C4 C5 131.3(2) . .
O3 C5 O4 125.8(3) . .
O3 C5 C4 117.4(3) . .
O4 C5 C4 116.8(2) . .
N1 C6 H6A 108.9 . .
N1 C6 H6B 108.9 . .
N1 C6 C7 113.4(2) . .
H6A C6 H6B 107.7 . .
C7 C6 H6A 108.9 . .
C7 C6 H6B 108.9 . .
C8 C7 C6 121.6(3) . .
C8 C7 C9 118.3(3) . .
C9 C7 C6 120.1(3) . .
C7 C8 H8 119.5 . .
C7 C8 C9 121.1(3) . 3_756
C9 C8 H8 119.5 3_756 .
C7 C9 C8 120.6(3) . 3_756
C7 C9 H9 119.7 . .
C8 C9 H9 119.7 3_756 .
H3A N3 H3B 107.3 . .
C10 N3 H3A 108.1 . .
C10 N3 H3B 108.1 . .
C11 N3 H3A 108.1 . .
C11 N3 H3B 108.1 . .
C11 N3 C10 116.9(6) . .
N3 C10 H10A 109.5 . .
N3 C10 H10B 109.5 . .
N3 C10 H10C 109.5 . .
H10A C10 H10B 109.5 . .
H10A C10 H10C 109.5 . .
H10B C10 H10C 109.5 . .
N3 C11 H11A 109.5 . .
N3 C11 H11B 109.5 . .
N3 C11 H11C 109.5 . .
H11A C11 H11B 109.5 . .
H11A C11 H11C 109.5 . .
H11B C11 H11C 109.5 . .

loop_
_geom_bond_atom_site_label_1
_geom_bond_atom_site_label_2
_geom_bond_distance
_geom_bond_site_symmetry_2
Mn1 O1 2.158(2) .
Mn1 O1 2.158(2) 3_655
Mn1 O4 2.1764(19) 4_565
Mn1 O4 2.1764(19) 2_645
Mn1 N2 2.249(2) 4_565
Mn1 N2 2.249(2) 2_645
O1 C1 1.241(3) .
O2 C1 1.237(4) .
O3 C5 1.245(4) .
O4 C5 1.256(3) .
N1 N2 1.350(3) .
N1 C2 1.365(3) .
N1 C6 1.478(3) .
N2 C4 1.342(3) .
C1 C2 1.504(4) .
C2 C3 1.384(4) .
C3 H3 0.9300 .
C3 C4 1.392(4) .
C4 C5 1.500(4) .
C6 H6A 0.9700 .
C6 H6B 0.9700 .
C6 C7 1.517(4) .
C7 C8 1.382(4) .
C7 C9 1.385(4) .
C8 H8 0.9300 .
C8 C9 1.389(4) 3_756
C9 H9 0.9300 .
N3 H3A 0.8900 .
N3 H3B 0.8900 .
N3 C10 1.467(7) .
N3 C11 1.466(6) .
C10 H10A 0.9600 .
C10 H10B 0.9600 .
C10 H10C 0.9600 .
C11 H11A 0.9600 .
C11 H11B 0.9600 .
C11 H11C 0.9600 .

loop_
_geom_torsion_atom_site_label_1
_geom_torsion_atom_site_label_2
_geom_torsion_atom_site_label_3
_geom_torsion_atom_site_label_4
_geom_torsion
_geom_torsion_site_symmetry_1
_geom_torsion_site_symmetry_2
_geom_torsion_site_symmetry_3
_geom_torsion_site_symmetry_4
Mn1 O1 C1 O2 29.4(6) . . . .
Mn1 O1 C1 C2 -150.1(2) . . . .
Mn1 O4 C5 O3 171.7(3) 2_655 . . .
Mn1 O4 C5 C4 -7.6(3) 2_655 . . .
Mn1 N2 C4 C3 173.26(19) 2_655 . . .
Mn1 N2 C4 C5 -6.9(3) 2_655 . . .
O1 C1 C2 N1 -9.8(5) . . . .
O1 C1 C2 C3 166.1(3) . . . .
O2 C1 C2 N1 170.6(3) . . . .
O2 C1 C2 C3 -13.5(5) . . . .
N1 N2 C4 C3 1.0(3) . . . .
N1 N2 C4 C5 -179.1(2) . . . .
N1 C2 C3 C4 0.3(3) . . . .
N1 C6 C7 C8 85.1(3) . . . .
N1 C6 C7 C9 -96.3(3) . . . .
N2 N1 C2 C1 176.9(3) . . . .
N2 N1 C2 C3 0.3(3) . . . .
N2 N1 C6 C7 88.1(3) . . . .
N2 C4 C5 O3 -169.3(3) . . . .
N2 C4 C5 O4 10.0(4) . . . .
C1 C2 C3 C4 -176.1(3) . . . .
C2 N1 N2 Mn1 -169.0(2) . . . 2_655
C2 N1 N2 C4 -0.8(3) . . . .
C2 N1 C6 C7 -88.1(4) . . . .
C2 C3 C4 N2 -0.8(3) . . . .
C2 C3 C4 C5 179.3(3) . . . .
C3 C4 C5 O3 10.5(5) . . . .
C3 C4 C5 O4 -170.1(3) . . . .
C6 N1 N2 Mn1 13.9(4) . . . 2_655
C6 N1 N2 C4 -177.8(2) . . . .
C6 N1 C2 C1 -6.7(5) . . . .
C6 N1 C2 C3 176.7(3) . . . .
C6 C7 C8 C9 179.3(3) . . . 3_756
C6 C7 C9 C8 -179.3(3) . . . 3_756
C8 C7 C9 C8 -0.7(5) . . . 3_756
C9 C7 C8 C9 0.7(5) . . . 3_756
